data_7247507
loop_
_publ_author_name
'Wang, Yun'
'Zhang, Wenjuan'
'Wang, Xing'
'Zuo, Weiwei'
'Xue, Xiaopan'
'Ma, Yanping'
'Sun, Wen-Hua'

_publ_section_title
;
 N-(2-(Diphenylphosphino)ethyl)-2-alkyl-5,6,7,8-tetrahydro-quinolin-8-amines
 iron(ii) complexes: structural diversity and the ring opening
 polymerization of \e-caprolactone
;
_journal_issue 43
_journal_name_full 'RSC Advances'
_journal_page_first 29866
_journal_page_last 29878
_journal_paper_doi 10.1039/D3RA05867K
_journal_volume 13
_journal_year 2023
_chemical_formula_moiety 'C23 H24 Cl3 Fe N2 P'
_chemical_formula_sum 'C23 H23 Cl3 Fe N2 P'
_chemical_formula_weight 520.60
_space_group_crystal_system monoclinic
_space_group_IT_number 14
_space_group_name_Hall '-P 2yn'
_space_group_name_H-M_alt 'P 1 21/n 1'
_atom_sites_solution_hydrogens geom
_atom_sites_solution_primary dual
_audit_creation_date 2021-12-13
_audit_creation_method
;
Olex2 1.3
(compiled 2020.11.12 svn.r5f609507 for OlexSys, GUI svn.r6226)
;
_audit_update_record
;
2023-08-16 deposited with the CCDC.	2023-09-27 downloaded from the CCDC.
;
_cell_angle_alpha 90
_cell_angle_beta 115.527(3)
_cell_angle_gamma 90
_cell_formula_units_Z 4
_cell_length_a 11.2884(3)
_cell_length_b 19.7047(3)
_cell_length_c 11.5379(3)
_cell_measurement_reflns_used 7652
_cell_measurement_temperature 170.00(11)
_cell_measurement_theta_max 75.0730
_cell_measurement_theta_min 4.4770
_cell_volume 2315.90(11)
_computing_cell_refinement 'CrysAlisPro 1.171.41.121a (Rigaku OD, 2021)'
_computing_data_collection 'CrysAlisPro 1.171.41.121a (Rigaku OD, 2021)'
_computing_data_reduction 'CrysAlisPro 1.171.41.121a (Rigaku OD, 2021)'
_computing_molecular_graphics 'Olex2 1.3 (Dolomanov et al., 2009)'
_computing_publication_material 'Olex2 1.3 (Dolomanov et al., 2009)'
_computing_structure_refinement 'SHELXL 2018/3 (Sheldrick, 2015)'
_computing_structure_solution 'SHELXT 2018/2 (Sheldrick, 2018)'
_diffrn_ambient_environment N~2~
_diffrn_ambient_temperature 170.00(11)
_diffrn_detector 'Hybrid Pixel Array Detector'
_diffrn_detector_area_resol_mean 10.0000
_diffrn_detector_type HyPix
_diffrn_measured_fraction_theta_full 0.999
_diffrn_measured_fraction_theta_max 0.964
_diffrn_measurement_details
;
List of Runs (angles in degrees, time in seconds):

  # Type    Start    End  Width  t~exp~   \w     \q     \k     \f   Frames
#--------------------------------------------------------------------------
  1  \w    -22.00  67.00   0.50    0.05    --   47.68 -73.00  26.00  178
  2  \w     72.00 100.00   0.50    0.05    --   47.68  73.00 156.00   56
  3  \w     88.00 177.00   0.50    0.09    --  106.75  73.00 156.00  178
  4  \w     48.00  91.00   0.50    0.09    --  106.75 -73.00  26.00   86
  5  \w     34.00  60.00   0.50    0.09    --  106.75 -57.00 -60.00   52
  6  \w     37.00  63.00   0.50    0.09    --  106.75 -57.00-120.00   52
  7  \w     41.00  67.00   0.50    0.09    --  106.75 -57.00-150.00   52
  8  \w     34.00  65.00   0.50    0.09    --  106.75 -57.00-180.00   62
  9  \w     36.00  64.00   0.50    0.09    --  106.75 -57.00  60.00   56
 10  \w     41.00  68.00   0.50    0.09    --  106.75 -57.00 150.00   54
 11  \w     99.00 177.00   0.50    0.09    --  106.75  38.00 -90.00  156
 12  \w    -87.00 -37.00   0.50    0.09    -- -104.50  73.00 156.00  100
 13  \w   -101.00 -39.00   0.50    0.09    -- -104.50  77.00-120.00  124
 14  \w    -59.00 -32.00   0.50    0.09    -- -104.50  57.00  90.00   54
 15  \w    -66.00  18.00   0.50    0.05    --  -47.68  73.00 156.00  168
 16  \w    -62.00 -37.00   0.50    0.09    -- -104.50  57.00 120.00   50
 17  \w    -62.00 -37.00   0.50    0.09    -- -104.50  57.00 -30.00   50
 18  \w     38.00  76.00   0.50    0.09    --  106.75 -99.00   0.00   76
 19  \w    -58.00 -33.00   0.50    0.09    -- -104.50  57.00-150.00   50
 20  \w   -171.00 -94.00   0.50    0.09    -- -104.50 -38.00  90.00  154
 21  \w   -165.00-139.00   0.50    0.09    -- -104.50 -73.00  26.00   52
 22  \w   -119.00 -76.00   0.50    0.05    --  -47.68-125.00  90.00   86
 23  \w    -94.00 -69.00   0.50    0.05    --  -47.68 -73.00  26.00   50
 24  \w   -118.00 -74.00   0.50    0.05    --  -47.68-125.00-180.00   88
;
_diffrn_measurement_device 'four-circle diffractometer'
_diffrn_measurement_device_type 'XtaLAB Synergy R, HyPix'
_diffrn_measurement_method '\w scans'
_diffrn_orient_matrix_type 'CrysAlisPro convention (1999,Acta A55,543-557)'
_diffrn_orient_matrix_UB_11 0.1186984000
_diffrn_orient_matrix_UB_12 -0.0014054000
_diffrn_orient_matrix_UB_13 0.1327899000
_diffrn_orient_matrix_UB_21 -0.0535749000
_diffrn_orient_matrix_UB_22 0.0631149000
_diffrn_orient_matrix_UB_23 0.0404913000
_diffrn_orient_matrix_UB_31 -0.0769032000
_diffrn_orient_matrix_UB_32 -0.0461165000
_diffrn_orient_matrix_UB_33 0.0512565000
_diffrn_radiation_monochromator mirror
_diffrn_radiation_probe x-ray
_diffrn_radiation_type 'Cu K\a'
_diffrn_radiation_wavelength 1.54184
_diffrn_reflns_av_R_equivalents 0.0325
_diffrn_reflns_av_unetI/netI 0.0311
_diffrn_reflns_Laue_measured_fraction_full 0.999
_diffrn_reflns_Laue_measured_fraction_max 0.964
_diffrn_reflns_limit_h_max 13
_diffrn_reflns_limit_h_min -14
_diffrn_reflns_limit_k_max 23
_diffrn_reflns_limit_k_min -24
_diffrn_reflns_limit_l_max 14
_diffrn_reflns_limit_l_min -11
_diffrn_reflns_number 16218
_diffrn_reflns_point_group_measured_fraction_full 0.999
_diffrn_reflns_point_group_measured_fraction_max 0.964
_diffrn_reflns_theta_full 67.684
_diffrn_reflns_theta_max 76.663
_diffrn_reflns_theta_min 4.488
_diffrn_source 'Rotating-anode X-ray tube'
_diffrn_source_type 'PhotonJet R (Cu) X-ray Source'
_exptl_absorpt_coefficient_mu 9.159
_exptl_absorpt_correction_T_max 1.00000
_exptl_absorpt_correction_T_min 0.81729
_exptl_absorpt_correction_type multi-scan
_exptl_absorpt_process_details
;
CrysAlisPro 1.171.41.121a (Rigaku Oxford Diffraction, 2021)
Empirical absorption correction using spherical harmonics,
implemented in SCALE3 ABSPACK scaling algorithm.
;
_exptl_crystal_colour green
_exptl_crystal_colour_primary green
_exptl_crystal_density_diffrn 1.493
_exptl_crystal_description block
_exptl_crystal_F_000 1068
_exptl_crystal_size_max 0.2
_exptl_crystal_size_mid 0.1
_exptl_crystal_size_min 0.05
_refine_diff_density_max 0.685
_refine_diff_density_min -0.357
_refine_diff_density_rms 0.054
_refine_ls_extinction_method none
_refine_ls_goodness_of_fit_ref 1.048
_refine_ls_hydrogen_treatment constr
_refine_ls_matrix_type full
_refine_ls_number_parameters 271
_refine_ls_number_reflns 4709
_refine_ls_number_restraints 0
_refine_ls_restrained_S_all 1.048
_refine_ls_R_factor_all 0.0412
_refine_ls_R_factor_gt 0.0362
_refine_ls_shift/su_max 0.001
_refine_ls_shift/su_mean 0.000
_refine_ls_structure_factor_coef Fsqd
_refine_ls_weighting_details 'w=1/[\s^2^(Fo^2^)+(0.0401P)^2^+1.5580P] where P=(Fo^2^+2Fc^2^)/3'
_refine_ls_weighting_scheme calc
_refine_ls_wR_factor_gt 0.0881
_refine_ls_wR_factor_ref 0.0904
_reflns_Friedel_coverage 0.000
_reflns_number_gt 4232
_reflns_number_total 4709
_reflns_threshold_expression 'I > 2\s(I)'
_cod_data_source_file d3ra05867k2.cif
_cod_data_source_block Fe4
_cod_database_code 7247507
_shelx_shelxl_version_number 2018/3
_chemical_oxdiff_formula 'C H N P Fe Cl'
_shelx_space_group_comment
;
The symmetry employed for this shelxl refinement is uniquely defined
by the following loop, which should always be used as a source of
symmetry information in preference to the above space-group names.
They are only intended as comments.
;
_reflns_odcompleteness_completeness 100.00
_reflns_odcompleteness_iscentric 1
_reflns_odcompleteness_theta 66.97
_olex2_refinement_description
;
1. Fixed Uiso
 At 1.2 times of:
  All C(H) groups, All C(H,H) groups, All N(H) groups
2.a Ternary CH refined with riding coordinates:
 N2(H2), C8(H8)
2.b Secondary CH2 refined with riding coordinates:
 C10(H10a,H10b), C11(H11a,H11b), C7(H7a,H7b), C5(H5a,H5b), C6(H6a,H6b)
2.c Aromatic/amide H refined with riding coordinates:
 C19(H19), C21(H21), C20(H20), C23(H23), C22(H22), C2(H2a), C3(H3), C15(H15),
 C13(H13), C17(H17), C14(H14), C16(H16)
;
_olex2_submission_special_instructions 'No special instructions were received'
_oxdiff_exptl_absorpt_empirical_details
;
Empirical correction (ABSPACK) includes:
- Absorption correction using spherical harmonics
- Frame scaling
;
_oxdiff_exptl_absorpt_empirical_full_max 1.281
_oxdiff_exptl_absorpt_empirical_full_min 0.858

loop_
_space_group_symop_operation_xyz
'x, y, z'
'-x+1/2, y+1/2, -z+1/2'
'-x, -y, -z'
'x-1/2, -y-1/2, z-1/2'

loop_
_atom_site_label
_atom_site_type_symbol
_atom_site_fract_x
_atom_site_fract_y
_atom_site_fract_z
_atom_site_U_iso_or_equiv
_atom_site_adp_type
_atom_site_occupancy
_atom_site_site_symmetry_order
_atom_site_calc_flag
_atom_site_refinement_flags_posn
_atom_site_refinement_flags_adp
_atom_site_refinement_flags_occupancy
_atom_site_disorder_assembly
_atom_site_disorder_group
Fe1 Fe 0.29852(4) 0.60264(2) 0.39818(3) 0.03061(11) Uani 1 1 d . . . . .
Cl3 Cl 0.11313(5) 0.66582(3) 0.34616(6) 0.03492(14) Uani 1 1 d . . . . .
P1 P 0.46463(6) 0.69834(3) 0.39544(6) 0.03168(14) Uani 1 1 d . . . . .
Cl2 Cl 0.38484(7) 0.53427(3) 0.29079(6) 0.04390(16) Uani 1 1 d . . . . .
Cl1 Cl 0.09892(7) 0.45005(3) 0.29080(7) 0.05111(17) Uani 1 1 d . . . . .
N2 N 0.43620(19) 0.60181(9) 0.59739(18) 0.0295(4) Uani 1 1 d . . . . .
H2 H 0.483765 0.557507 0.612481 0.035 Uiso 1 1 calc R U . . .
N1 N 0.22595(19) 0.52282(9) 0.4970(2) 0.0325(4) Uani 1 1 d . . . . .
C8 C 0.3567(2) 0.59893(12) 0.6713(2) 0.0316(5) Uani 1 1 d . . . . .
H8 H 0.300453 0.640517 0.649508 0.038 Uiso 1 1 calc R U . . .
C18 C 0.4598(2) 0.78679(12) 0.4423(2) 0.0304(5) Uani 1 1 d . . . . .
C9 C 0.2660(2) 0.53818(12) 0.6231(2) 0.0324(5) Uani 1 1 d . . . . .
C12 C 0.5414(2) 0.70718(12) 0.2860(2) 0.0359(5) Uani 1 1 d . . . . .
C19 C 0.3437(2) 0.81240(12) 0.4361(2) 0.0332(5) Uani 1 1 d . . . . .
H19 H 0.266934 0.785022 0.403787 0.040 Uiso 1 1 calc R U . . .
C21 C 0.4488(3) 0.91790(13) 0.5244(3) 0.0416(6) Uani 1 1 d . . . . .
H21 H 0.444938 0.962604 0.553365 0.050 Uiso 1 1 calc R U . . .
C10 C 0.5386(2) 0.65518(13) 0.6422(2) 0.0361(5) Uani 1 1 d . . . . .
H10A H 0.609590 0.642157 0.726319 0.043 Uiso 1 1 calc R U . . .
H10B H 0.500169 0.698526 0.653089 0.043 Uiso 1 1 calc R U . . .
C20 C 0.3386(3) 0.87845(13) 0.4773(3) 0.0415(6) Uani 1 1 d . . . . .
H20 H 0.258276 0.896018 0.472667 0.050 Uiso 1 1 calc R U . . .
C4 C 0.2254(3) 0.50168(14) 0.7031(3) 0.0409(6) Uani 1 1 d . . . . .
C23 C 0.5709(2) 0.82816(13) 0.4879(3) 0.0385(5) Uani 1 1 d . . . . .
H23 H 0.650712 0.811369 0.489958 0.046 Uiso 1 1 calc R U . . .
C1 C 0.1453(2) 0.47030(12) 0.4500(3) 0.0388(6) Uani 1 1 d . . . . .
C11 C 0.5943(2) 0.66408(13) 0.5441(3) 0.0376(5) Uani 1 1 d . . . . .
H11A H 0.625031 0.619838 0.526745 0.045 Uiso 1 1 calc R U . . .
H11B H 0.669952 0.695622 0.577927 0.045 Uiso 1 1 calc R U . . .
C22 C 0.5663(3) 0.89326(13) 0.5302(3) 0.0423(6) Uani 1 1 d . . . . .
H22 H 0.642820 0.920852 0.562829 0.051 Uiso 1 1 calc R U . . .
C7 C 0.4347(3) 0.59705(15) 0.8170(2) 0.0427(6) Uani 1 1 d . . . . .
H7A H 0.483712 0.640070 0.847363 0.051 Uiso 1 1 calc R U . . .
H7B H 0.498886 0.559344 0.841664 0.051 Uiso 1 1 calc R U . . .
C2 C 0.0973(3) 0.43195(13) 0.5217(3) 0.0468(7) Uani 1 1 d . . . . .
H2A H 0.038279 0.395387 0.483940 0.056 Uiso 1 1 calc R U . . .
C3 C 0.1378(3) 0.44853(14) 0.6482(3) 0.0478(7) Uani 1 1 d . . . . .
H3 H 0.105816 0.423477 0.699100 0.057 Uiso 1 1 calc R U . . .
C5 C 0.2765(3) 0.51815(17) 0.8443(3) 0.0553(8) Uani 1 1 d . . . . .
H5A H 0.341029 0.483069 0.894502 0.066 Uiso 1 1 calc R U . . .
H5B H 0.202699 0.516303 0.868905 0.066 Uiso 1 1 calc R U . . .
C6 C 0.3409(3) 0.58711(17) 0.8793(3) 0.0528(7) Uani 1 1 d . . . . .
H6A H 0.389893 0.590826 0.973753 0.063 Uiso 1 1 calc R U . . .
H6B H 0.272796 0.622952 0.849419 0.063 Uiso 1 1 calc R U . . .
C15 C 0.6469(3) 0.72920(15) 0.1118(3) 0.0537(8) Uani 1 1 d . . . . .
H15 H 0.682420 0.735938 0.051477 0.064 Uiso 1 1 calc R U . . .
C13 C 0.6738(3) 0.69722(18) 0.3208(3) 0.0620(9) Uani 1 1 d . . . . .
H13 H 0.729686 0.682851 0.405509 0.074 Uiso 1 1 calc R U . . .
C17 C 0.4637(3) 0.72922(17) 0.1630(3) 0.0534(7) Uani 1 1 d . . . . .
H17 H 0.372660 0.736555 0.137239 0.064 Uiso 1 1 calc R U . . .
C14 C 0.7258(3) 0.70818(19) 0.2320(4) 0.0679(10) Uani 1 1 d . . . . .
H14 H 0.816577 0.700821 0.256313 0.081 Uiso 1 1 calc R U . . .
C16 C 0.5166(4) 0.74086(18) 0.0762(3) 0.0612(9) Uani 1 1 d . . . . .
H16 H 0.462218 0.756890 -0.007794 0.073 Uiso 1 1 calc R U . . .

loop_
_atom_site_aniso_label
_atom_site_aniso_U_11
_atom_site_aniso_U_22
_atom_site_aniso_U_33
_atom_site_aniso_U_23
_atom_site_aniso_U_13
_atom_site_aniso_U_12
Fe1 0.0364(2) 0.03013(19) 0.0316(2) 0.00211(15) 0.02063(16) 0.00462(15)
Cl3 0.0330(3) 0.0311(3) 0.0439(3) -0.0019(2) 0.0196(2) 0.0004(2)
P1 0.0341(3) 0.0299(3) 0.0392(3) 0.0058(2) 0.0235(3) 0.0056(2)
Cl2 0.0576(4) 0.0397(3) 0.0426(3) 0.0015(3) 0.0293(3) 0.0173(3)
Cl1 0.0562(4) 0.0423(3) 0.0470(4) -0.0091(3) 0.0149(3) -0.0038(3)
N2 0.0361(10) 0.0262(9) 0.0333(10) 0.0020(8) 0.0216(8) -0.0009(8)
N1 0.0367(10) 0.0258(9) 0.0395(11) 0.0030(8) 0.0207(9) 0.0014(8)
C8 0.0386(12) 0.0325(12) 0.0321(12) 0.0013(9) 0.0232(10) 0.0016(9)
C18 0.0347(11) 0.0311(12) 0.0304(11) 0.0047(9) 0.0185(10) 0.0020(9)
C9 0.0351(12) 0.0314(12) 0.0367(12) 0.0058(10) 0.0211(10) 0.0035(9)
C12 0.0435(13) 0.0288(12) 0.0464(14) 0.0048(10) 0.0299(12) 0.0052(10)
C19 0.0369(12) 0.0307(12) 0.0395(13) -0.0017(10) 0.0235(11) -0.0017(10)
C21 0.0608(17) 0.0318(12) 0.0421(14) -0.0059(11) 0.0314(13) -0.0071(11)
C10 0.0383(12) 0.0349(12) 0.0362(12) 0.0039(10) 0.0172(10) -0.0064(10)
C20 0.0471(14) 0.0366(13) 0.0530(16) -0.0047(12) 0.0331(13) 0.0010(11)
C4 0.0425(14) 0.0414(14) 0.0469(15) 0.0104(12) 0.0268(12) 0.0013(11)
C23 0.0330(12) 0.0393(13) 0.0454(14) 0.0078(11) 0.0191(11) 0.0019(10)
C1 0.0391(13) 0.0291(12) 0.0467(15) 0.0006(10) 0.0169(11) 0.0007(10)
C11 0.0327(12) 0.0369(13) 0.0480(14) 0.0116(11) 0.0220(11) 0.0026(10)
C22 0.0445(14) 0.0427(14) 0.0397(14) -0.0003(11) 0.0181(12) -0.0125(11)
C7 0.0520(15) 0.0488(15) 0.0365(13) -0.0038(11) 0.0277(12) -0.0051(12)
C2 0.0436(15) 0.0300(13) 0.0649(19) 0.0051(12) 0.0215(13) -0.0065(11)
C3 0.0486(15) 0.0401(14) 0.0600(18) 0.0140(13) 0.0283(14) -0.0045(12)
C5 0.0625(19) 0.070(2) 0.0476(16) 0.0096(15) 0.0373(15) -0.0091(16)
C6 0.0634(18) 0.069(2) 0.0408(15) -0.0021(14) 0.0362(14) -0.0038(15)
C15 0.081(2) 0.0445(15) 0.0616(19) 0.0083(14) 0.0553(18) 0.0102(15)
C13 0.0564(18) 0.081(2) 0.065(2) 0.0318(18) 0.0412(16) 0.0289(17)
C17 0.0511(17) 0.071(2) 0.0443(16) 0.0049(14) 0.0263(13) 0.0100(15)
C14 0.065(2) 0.081(2) 0.084(2) 0.026(2) 0.057(2) 0.0266(18)
C16 0.079(2) 0.072(2) 0.0467(17) 0.0116(15) 0.0399(17) 0.0144(17)

loop_
_atom_type_symbol
_atom_type_description
_atom_type_scat_dispersion_real
_atom_type_scat_dispersion_imag
_atom_type_scat_source
C C 0.0181 0.0091 'International Tables Vol C Tables 4.2.6.8 and 6.1.1.4'
H H 0.0000 0.0000 'International Tables Vol C Tables 4.2.6.8 and 6.1.1.4'
Cl Cl 0.3639 0.7018 'International Tables Vol C Tables 4.2.6.8 and 6.1.1.4'
Fe Fe -1.1336 3.1974 'International Tables Vol C Tables 4.2.6.8 and 6.1.1.4'
N N 0.0311 0.0180 'International Tables Vol C Tables 4.2.6.8 and 6.1.1.4'
P P 0.2955 0.4335 'International Tables Vol C Tables 4.2.6.8 and 6.1.1.4'

loop_
_geom_angle_atom_site_label_1
_geom_angle_atom_site_label_2
_geom_angle_atom_site_label_3
_geom_angle
_geom_angle_site_symmetry_1
_geom_angle_site_symmetry_3
_geom_angle_publ_flag
Cl3 Fe1 P1 100.42(2) . . ?
Cl3 Fe1 Cl2 136.71(3) . . ?
Cl3 Fe1 N1 91.22(5) . . ?
Cl2 Fe1 P1 86.84(2) . . ?
N2 Fe1 Cl3 116.36(5) . . ?
N2 Fe1 P1 80.22(5) . . ?
N2 Fe1 Cl2 106.93(5) . . ?
N2 Fe1 N1 73.23(7) . . ?
N1 Fe1 P1 153.45(6) . . ?
N1 Fe1 Cl2 100.98(5) . . ?
C18 P1 Fe1 123.94(7) . . ?
C18 P1 C11 100.78(12) . . ?
C12 P1 Fe1 128.48(9) . . ?
C12 P1 C18 101.34(10) . . ?
C12 P1 C11 104.86(11) . . ?
C11 P1 Fe1 90.61(8) . . ?
Fe1 N2 H2 106.2 . . ?
C8 N2 Fe1 106.12(14) . . ?
C8 N2 H2 106.2 . . ?
C10 N2 Fe1 117.62(14) . . ?
C10 N2 H2 106.2 . . ?
C10 N2 C8 113.66(18) . . ?
C9 N1 Fe1 110.78(15) . . ?
C1 N1 Fe1 131.31(17) . . ?
C1 N1 C9 117.6(2) . . ?
N2 C8 H8 107.4 . . ?
N2 C8 C9 107.44(18) . . ?
N2 C8 C7 115.4(2) . . ?
C9 C8 H8 107.4 . . ?
C9 C8 C7 111.3(2) . . ?
C7 C8 H8 107.4 . . ?
C19 C18 P1 118.78(18) . . ?
C19 C18 C23 119.1(2) . . ?
C23 C18 P1 122.09(18) . . ?
N1 C9 C8 115.41(19) . . ?
N1 C9 C4 122.8(2) . . ?
C4 C9 C8 121.8(2) . . ?
C13 C12 P1 124.2(2) . . ?
C17 C12 P1 117.5(2) . . ?
C17 C12 C13 118.2(2) . . ?
C18 C19 H19 119.9 . . ?
C18 C19 C20 120.1(2) . . ?
C20 C19 H19 119.9 . . ?
C20 C21 H21 119.7 . . ?
C20 C21 C22 120.6(2) . . ?
C22 C21 H21 119.7 . . ?
N2 C10 H10A 109.8 . . ?
N2 C10 H10B 109.8 . . ?
N2 C10 C11 109.4(2) . . ?
H10A C10 H10B 108.2 . . ?
C11 C10 H10A 109.8 . . ?
C11 C10 H10B 109.8 . . ?
C19 C20 H20 119.9 . . ?
C21 C20 C19 120.1(2) . . ?
C21 C20 H20 119.9 . . ?
C9 C4 C5 121.4(2) . . ?
C3 C4 C9 117.3(3) . . ?
C3 C4 C5 121.3(2) . . ?
C18 C23 H23 119.6 . . ?
C22 C23 C18 120.8(2) . . ?
C22 C23 H23 119.6 . . ?
N1 C1 Cl1 117.01(19) . . ?
N1 C1 C2 123.7(3) . . ?
C2 C1 Cl1 119.3(2) . . ?
P1 C11 H11A 110.0 . . ?
P1 C11 H11B 110.0 . . ?
C10 C11 P1 108.51(16) . . ?
C10 C11 H11A 110.0 . . ?
C10 C11 H11B 110.0 . . ?
H11A C11 H11B 108.4 . . ?
C21 C22 H22 120.4 . . ?
C23 C22 C21 119.3(2) . . ?
C23 C22 H22 120.4 . . ?
C8 C7 H7A 109.8 . . ?
C8 C7 H7B 109.8 . . ?
C8 C7 C6 109.5(2) . . ?
H7A C7 H7B 108.2 . . ?
C6 C7 H7A 109.8 . . ?
C6 C7 H7B 109.8 . . ?
C1 C2 H2A 121.1 . . ?
C3 C2 C1 117.9(2) . . ?
C3 C2 H2A 121.1 . . ?
C4 C3 H3 119.6 . . ?
C2 C3 C4 120.7(2) . . ?
C2 C3 H3 119.6 . . ?
C4 C5 H5A 108.9 . . ?
C4 C5 H5B 108.9 . . ?
C4 C5 C6 113.4(2) . . ?
H5A C5 H5B 107.7 . . ?
C6 C5 H5A 108.9 . . ?
C6 C5 H5B 108.9 . . ?
C7 C6 H6A 109.7 . . ?
C7 C6 H6B 109.7 . . ?
C5 C6 C7 109.9(2) . . ?
C5 C6 H6A 109.7 . . ?
C5 C6 H6B 109.7 . . ?
H6A C6 H6B 108.2 . . ?
C14 C15 H15 119.7 . . ?
C14 C15 C16 120.5(3) . . ?
C16 C15 H15 119.7 . . ?
C12 C13 H13 119.8 . . ?
C12 C13 C14 120.4(3) . . ?
C14 C13 H13 119.8 . . ?
C12 C17 H17 119.5 . . ?
C12 C17 C16 120.9(3) . . ?
C16 C17 H17 119.5 . . ?
C15 C14 C13 120.0(3) . . ?
C15 C14 H14 120.0 . . ?
C13 C14 H14 120.0 . . ?
C15 C16 C17 119.8(3) . . ?
C15 C16 H16 120.1 . . ?
C17 C16 H16 120.1 . . ?

loop_
_geom_bond_atom_site_label_1
_geom_bond_atom_site_label_2
_geom_bond_distance
_geom_bond_site_symmetry_2
_geom_bond_publ_flag
Fe1 Cl3 2.2819(6) . ?
Fe1 P1 2.6691(7) . ?
Fe1 Cl2 2.3108(6) . ?
Fe1 N2 2.149(2) . ?
Fe1 N1 2.2911(19) . ?
P1 C18 1.833(2) . ?
P1 C12 1.823(2) . ?
P1 C11 1.838(3) . ?
Cl1 C1 1.726(3) . ?
N2 H2 1.0000 . ?
N2 C8 1.482(3) . ?
N2 C10 1.481(3) . ?
N1 C9 1.359(3) . ?
N1 C1 1.330(3) . ?
C8 H8 1.0000 . ?
C8 C9 1.516(3) . ?
C8 C7 1.525(4) . ?
C18 C19 1.378(3) . ?
C18 C23 1.395(3) . ?
C9 C4 1.394(3) . ?
C12 C13 1.383(4) . ?
C12 C17 1.378(4) . ?
C19 H19 0.9500 . ?
C19 C20 1.395(3) . ?
C21 H21 0.9500 . ?
C21 C20 1.365(4) . ?
C21 C22 1.387(4) . ?
C10 H10A 0.9900 . ?
C10 H10B 0.9900 . ?
C10 C11 1.524(3) . ?
C20 H20 0.9500 . ?
C4 C3 1.391(4) . ?
C4 C5 1.510(4) . ?
C23 H23 0.9500 . ?
C23 C22 1.381(4) . ?
C1 C2 1.391(4) . ?
C11 H11A 0.9900 . ?
C11 H11B 0.9900 . ?
C22 H22 0.9500 . ?
C7 H7A 0.9900 . ?
C7 H7B 0.9900 . ?
C7 C6 1.527(4) . ?
C2 H2A 0.9500 . ?
C2 C3 1.368(4) . ?
C3 H3 0.9500 . ?
C5 H5A 0.9900 . ?
C5 H5B 0.9900 . ?
C5 C6 1.511(4) . ?
C6 H6A 0.9900 . ?
C6 H6B 0.9900 . ?
C15 H15 0.9500 . ?
C15 C14 1.350(5) . ?
C15 C16 1.366(5) . ?
C13 H13 0.9500 . ?
C13 C14 1.400(4) . ?
C17 H17 0.9500 . ?
C17 C16 1.388(4) . ?
C14 H14 0.9500 . ?
C16 H16 0.9500 . ?

loop_
_geom_torsion_atom_site_label_1
_geom_torsion_atom_site_label_2
_geom_torsion_atom_site_label_3
_geom_torsion_atom_site_label_4
_geom_torsion
_geom_torsion_site_symmetry_1
_geom_torsion_site_symmetry_2
_geom_torsion_site_symmetry_3
_geom_torsion_site_symmetry_4
_geom_torsion_publ_flag
Fe1 P1 C18 C19 -23.4(2) . . . . ?
Fe1 P1 C18 C23 154.39(16) . . . . ?
Fe1 P1 C12 C13 -110.1(3) . . . . ?
Fe1 P1 C12 C17 74.0(2) . . . . ?
Fe1 P1 C11 C10 -49.90(17) . . . . ?
Fe1 N2 C8 C9 54.51(19) . . . . ?
Fe1 N2 C8 C7 179.33(17) . . . . ?
Fe1 N2 C10 C11 -43.2(2) . . . . ?
Fe1 N1 C9 C8 -5.1(2) . . . . ?
Fe1 N1 C9 C4 173.84(19) . . . . ?
Fe1 N1 C1 Cl1 8.9(3) . . . . ?
Fe1 N1 C1 C2 -170.91(19) . . . . ?
P1 C18 C19 C20 176.72(19) . . . . ?
P1 C18 C23 C22 -175.8(2) . . . . ?
P1 C12 C13 C14 -177.0(3) . . . . ?
P1 C12 C17 C16 176.4(3) . . . . ?
Cl1 C1 C2 C3 178.8(2) . . . . ?
N2 C8 C9 N1 -31.9(3) . . . . ?
N2 C8 C9 C4 149.2(2) . . . . ?
N2 C8 C7 C6 -174.4(2) . . . . ?
N2 C10 C11 P1 66.4(2) . . . . ?
N1 C9 C4 C3 -1.5(4) . . . . ?
N1 C9 C4 C5 177.2(2) . . . . ?
N1 C1 C2 C3 -1.4(4) . . . . ?
C8 N2 C10 C11 -168.01(19) . . . . ?
C8 C9 C4 C3 177.4(2) . . . . ?
C8 C9 C4 C5 -3.9(4) . . . . ?
C8 C7 C6 C5 65.4(3) . . . . ?
C18 P1 C12 C13 97.4(3) . . . . ?
C18 P1 C12 C17 -78.5(2) . . . . ?
C18 P1 C11 C10 74.88(18) . . . . ?
C18 C19 C20 C21 -0.3(4) . . . . ?
C18 C23 C22 C21 -1.3(4) . . . . ?
C9 N1 C1 Cl1 -178.29(17) . . . . ?
C9 N1 C1 C2 1.9(4) . . . . ?
C9 C8 C7 C6 -51.6(3) . . . . ?
C9 C4 C3 C2 2.0(4) . . . . ?
C9 C4 C5 C6 16.3(4) . . . . ?
C12 P1 C18 C19 130.8(2) . . . . ?
C12 P1 C18 C23 -51.5(2) . . . . ?
C12 P1 C11 C10 179.81(17) . . . . ?
C12 C13 C14 C15 0.6(6) . . . . ?
C12 C17 C16 C15 1.2(5) . . . . ?
C19 C18 C23 C22 1.9(4) . . . . ?
C10 N2 C8 C9 -174.69(19) . . . . ?
C10 N2 C8 C7 -49.9(3) . . . . ?
C20 C21 C22 C23 -0.1(4) . . . . ?
C4 C5 C6 C7 -46.4(4) . . . . ?
C23 C18 C19 C20 -1.1(4) . . . . ?
C1 N1 C9 C8 -179.4(2) . . . . ?
C1 N1 C9 C4 -0.4(3) . . . . ?
C1 C2 C3 C4 -0.7(4) . . . . ?
C11 P1 C18 C19 -121.5(2) . . . . ?
C11 P1 C18 C23 56.3(2) . . . . ?
C11 P1 C12 C13 -7.1(3) . . . . ?
C11 P1 C12 C17 177.0(2) . . . . ?
C22 C21 C20 C19 0.9(4) . . . . ?
C7 C8 C9 N1 -159.1(2) . . . . ?
C7 C8 C9 C4 21.9(3) . . . . ?
C3 C4 C5 C6 -165.0(3) . . . . ?
C5 C4 C3 C2 -176.7(3) . . . . ?
C13 C12 C17 C16 0.3(5) . . . . ?
C17 C12 C13 C14 -1.2(5) . . . . ?
C14 C15 C16 C17 -1.8(5) . . . . ?
C16 C15 C14 C13 0.9(6) . . . . ?
